data_7130723
loop_
_publ_author_name
'Kitamura, Yu'
'Nakamura, Yuiga'
'Sugimoto, Kunihisa'
'Yoshikawa, Hirofumi'
'Tanaka, Daisuke'

_publ_section_title
;
 Data-driven efficient synthetic exploration of anionic lanthanide-based
 metal--organic frameworks
;
_journal_name_full 'Chemical Communications'
_journal_paper_doi 10.1039/D2CC04985F
_journal_year 2022
_chemical_absolute_configuration ad
_chemical_formula_moiety 'C32 H16 Dy2 O16, 2(C5.25 H11.25 N)'
_chemical_formula_sum 'C42.5 H38.5 Dy2 N2 O16'
_chemical_formula_weight 1158.25
_chemical_name_systematic KGF-15(Dy)
_space_group_crystal_system orthorhombic
_space_group_IT_number 45
_space_group_name_Hall 'I 2 -2c'
_space_group_name_H-M_alt 'I b a 2'
_atom_sites_solution_hydrogens geom
_atom_sites_solution_primary dual
_audit_creation_date 2022-04-26
_audit_creation_method
;
Olex2 1.5
(compiled 2021.08.20 svn.r13c46975 for OlexSys, GUI svn.r6405)
;
_audit_update_record
;
2022-05-02 deposited with the CCDC.	2022-09-16 downloaded from the CCDC.
;
_cell_angle_alpha 90
_cell_angle_beta 90
_cell_angle_gamma 90
_cell_formula_units_Z 8
_cell_length_a 17.26240(10)
_cell_length_b 47.8338(4)
_cell_length_c 11.47730(10)
_cell_measurement_reflns_used 11437
_cell_measurement_temperature 100
_cell_measurement_theta_max 21.3030
_cell_measurement_theta_min 1.7520
_cell_volume 9477.11(13)
_computing_cell_refinement 'CrysAlisPro 1.171.40.67a (Rigaku OD, 2019)'
_computing_data_collection 'CrysAlisPro 1.171.40.67a (Rigaku OD, 2019)'
_computing_data_reduction 'CrysAlisPro 1.171.40.67a (Rigaku OD, 2019)'
_computing_molecular_graphics 'Olex2 1.5 (Dolomanov et al., 2009)'
_computing_publication_material 'Olex2 1.5 (Dolomanov et al., 2009)'
_computing_structure_refinement 'SHELXL 2018/3 (Sheldrick, 2015)'
_computing_structure_solution 'SHELXT 2018/2 (Sheldrick, 2018)'
_diffrn_ambient_temperature 100
_diffrn_detector 'Hybrid Pixel Array Detector'
_diffrn_detector_area_resol_mean 5.8140
_diffrn_measured_fraction_theta_full 0.992
_diffrn_measured_fraction_theta_max 0.752
_diffrn_measurement_details
;
List of Runs (angles in degrees, time in seconds):

  # Type    Start    End  Width  t~exp~   \w     \q     \k     \f   Frames
#--------------------------------------------------------------------------
  1  \w      0.00 177.50   0.50    1.00    --    0.00  45.00   0.00  355
;
_diffrn_measurement_device 'abstract diffractometer'
_diffrn_measurement_device_type 'esperanto-CrysAlisPro-abstract goniometer imported esperanto images'
_diffrn_measurement_method '\w scans'
_diffrn_orient_matrix_type 'CrysAlisPro convention (1999,Acta A55,543-557)'
_diffrn_orient_matrix_UB_11 0.0119197000
_diffrn_orient_matrix_UB_12 -0.0089778000
_diffrn_orient_matrix_UB_13 -0.0075867000
_diffrn_orient_matrix_UB_21 0.0012491000
_diffrn_orient_matrix_UB_22 -0.0221126000
_diffrn_orient_matrix_UB_23 0.0035240000
_diffrn_orient_matrix_UB_31 -0.0343458000
_diffrn_orient_matrix_UB_32 -0.0039263000
_diffrn_orient_matrix_UB_33 -0.0025111000
_diffrn_radiation_monochromator synchrotron
_diffrn_radiation_probe x-ray
_diffrn_radiation_type synchrotron
_diffrn_radiation_wavelength 0.4176
_diffrn_reflns_av_R_equivalents 0.0660
_diffrn_reflns_av_unetI/netI 0.0784
_diffrn_reflns_Laue_measured_fraction_full 0.992
_diffrn_reflns_Laue_measured_fraction_max 0.752
_diffrn_reflns_limit_h_max 29
_diffrn_reflns_limit_h_min -29
_diffrn_reflns_limit_k_max 68
_diffrn_reflns_limit_k_min -68
_diffrn_reflns_limit_l_max 19
_diffrn_reflns_limit_l_min -20
_diffrn_reflns_number 58647
_diffrn_reflns_point_group_measured_fraction_full 0.984
_diffrn_reflns_point_group_measured_fraction_max 0.726
_diffrn_reflns_theta_full 14.511
_diffrn_reflns_theta_max 21.613
_diffrn_reflns_theta_min 1.501
_diffrn_source synchrotron
_exptl_absorpt_coefficient_mu 0.789
_exptl_absorpt_correction_T_max 1.00000
_exptl_absorpt_correction_T_min 0.72135
_exptl_absorpt_correction_type multi-scan
_exptl_absorpt_process_details
;
CrysAlisPro 1.171.40.67a (Rigaku Oxford Diffraction, 2019)
Empirical absorption correction using spherical harmonics,
 implemented in SCALE3 ABSPACK scaling algorithm.
;
_exptl_crystal_colour colourless
_exptl_crystal_colour_primary colourless
_exptl_crystal_density_diffrn 1.624
_exptl_crystal_description block
_exptl_crystal_F_000 4540
_exptl_crystal_size_max 0.03
_exptl_crystal_size_mid 0.03
_exptl_crystal_size_min 0.01
_refine_diff_density_max 1.983
_refine_diff_density_min -2.224
_refine_diff_density_rms 0.193
_refine_ls_abs_structure_details
;
 Flack x determined using 3873 quotients [(I+)-(I-)]/[(I+)+(I-)]
 (Parsons, Flack and Wagner, Acta Cryst. B69 (2013) 249-259).
;
_refine_ls_abs_structure_Flack 0.43(7)
_refine_ls_extinction_method none
_refine_ls_goodness_of_fit_ref 1.047
_refine_ls_hydrogen_treatment constr
_refine_ls_matrix_type full
_refine_ls_number_parameters 355
_refine_ls_number_reflns 19774
_refine_ls_number_restraints 1
_refine_ls_restrained_S_all 1.047
_refine_ls_R_factor_all 0.0933
_refine_ls_R_factor_gt 0.0493
_refine_ls_shift/su_max 0.009
_refine_ls_shift/su_mean 0.000
_refine_ls_structure_factor_coef Fsqd
_refine_ls_weighting_details 'w=1/[\s^2^(Fo^2^)+(0.0238P)^2^+35.0308P] where P=(Fo^2^+2Fc^2^)/3'
_refine_ls_weighting_scheme calc
_refine_ls_wR_factor_gt 0.1128
_refine_ls_wR_factor_ref 0.1316
_reflns_Friedel_coverage 0.860
_reflns_Friedel_fraction_full 0.976
_reflns_Friedel_fraction_max 0.698
_reflns_number_gt 11045
_reflns_number_total 19774
_reflns_threshold_expression 'I > 2\s(I)'
_cod_data_source_file d2cc04985f3.cif
_cod_data_source_block yu347_33_
_cod_original_formula_sum 'C42.50 H38.50 Dy2 N2 O16'
_cod_database_code 7130723
_shelx_shelxl_version_number 2018/3
_chemical_oxdiff_formula C32O32Dy2
_shelx_space_group_comment
;
The symmetry employed for this shelxl refinement is uniquely defined
by the following loop, which should always be used as a source of
symmetry information in preference to the above space-group names.
They are only intended as comments.
;
_shelx_estimated_absorpt_t_max 0.992
_shelx_estimated_absorpt_t_min 0.977
_olex2_refinement_description
;
1. Fixed Uiso
 At 1.2 times of:
  All C(H) groups, All C(H,H) groups
 At 1.5 times of:
  All C(H,H,H) groups
2. Uiso/Uaniso restraints and constraints
Uanis(C20) = Uanis(C45) = Uanis(C30) = Uanis(C40) = Uanis(C37) = Uanis(C43) =
Uanis(C44)
Uanis(C29) = Uanis(C24) = Uanis(C42) = Uanis(C26) = Uanis(C46) = Uanis(C31) =
Uanis(C38)
Uanis(O11) = Uanis(O3) = Uanis(C11) = Uanis(C6) = Uanis(C23) = Uanis(C12)
Uanis(C10) = Uanis(C18) = Uanis(C14) = Uanis(C21) = Uanis(C17) = Uanis(C33) =
Uanis(C19) = Uanis(C22)
Uanis(C2) = Uanis(C27) = Uanis(C28) = Uanis(C35)
Uanis(C8) = Uanis(C16) = Uanis(C32) = Uanis(C39) = Uanis(C13) = Uanis(C36) =
Uanis(C25) = Uanis(C34)
Uanis(C1) = Uanis(C9) = Uanis(C3) = Uanis(C15) = Uanis(C5) = Uanis(C41) =
Uanis(C7) = Uanis(C4)
3. Others
 Fixed Sof: C20(0.75) H20A(0.75) H20B(0.75) H20C(0.75) C24(0.75) H24A(0.75)
 H24B(0.75) C26(0.75) C29(0.75) H29A(0.75) H29B(0.75) H29C(0.75) C30(0.75)
 H30A(0.75) H30B(0.75) C31(0.75) H31A(0.75) H31B(0.75) H31C(0.75) C37(0.75)
 H37A(0.75) H37B(0.75) H37C(0.75) C38(0.75) H38A(0.75) H38B(0.75) C40(0.75)
 H40A(0.75) H40B(0.75) C42(0.75) H42A(0.75) H42B(0.75) C43(0.75) H43A(0.75)
 H43B(0.75) C44(0.75) H44A(0.75) H44B(0.75) H44C(0.75) C45(0.75) C46(0.75)
 H46A(0.75) H46B(0.75) H46C(0.75)
4.a Secondary CH2 refined with riding coordinates:
 C24(H24A,H24B), C30(H30A,H30B), C38(H38A,H38B), C40(H40A,H40B), C42(H42A,
 H42B), C43(H43A,H43B)
4.b Aromatic/amide H refined with riding coordinates:
 C3(H3), C4(H4), C7(H7), C12(H12), C14(H14), C15(H15), C19(H19), C21(H21),
 C23(H23), C25(H25), C28(H28), C32(H32), C33(H33), C35(H35), C36(H36), C39(H39)
4.c Idealised Me refined as rotating group:
 C20(H20A,H20B,H20C), C29(H29A,H29B,H29C), C31(H31A,H31B,H31C), C37(H37A,H37B,
 H37C), C44(H44A,H44B,H44C), C46(H46A,H46B,H46C)
;
_olex2_submission_special_instructions 'No special instructions were received'
_oxdiff_exptl_absorpt_empirical_details
;
Empirical correction (ABSPACK) includes:
- Absorption correction using spherical harmonics
- Frame scaling
;
_oxdiff_exptl_absorpt_empirical_full_max 1.281
_oxdiff_exptl_absorpt_empirical_full_min 0.858

loop_
_space_group_symop_operation_xyz
'x, y, z'
'-x, -y, z'
'-x, y, z+1/2'
'x, -y, z+1/2'
'x+1/2, y+1/2, z+1/2'
'-x+1/2, -y+1/2, z+1/2'
'-x+1/2, y+1/2, z+1'
'x+1/2, -y+1/2, z+1'

loop_
_atom_site_label
_atom_site_type_symbol
_atom_site_fract_x
_atom_site_fract_y
_atom_site_fract_z
_atom_site_U_iso_or_equiv
_atom_site_adp_type
_atom_site_occupancy
_atom_site_site_symmetry_order
_atom_site_calc_flag
_atom_site_refinement_flags_posn
_atom_site_refinement_flags_adp
_atom_site_refinement_flags_occupancy
_atom_site_disorder_assembly
_atom_site_disorder_group
Dy1 Dy 0.24997(2) 0.67178(2) 0.66667(2) 0.00514(12) Uani 1 1 d . . . . .
Dy2 Dy 0.24982(3) 0.57847(2) 0.65474(2) 0.00809(19) Uani 1 1 d . . . . .
O1 O 0.1559(4) 0.70058(13) 0.7791(7) 0.0103(12) Uani 1 1 d . . . . .
O2 O 0.1384(4) 0.60554(14) 0.6311(6) 0.0136(12) Uani 1 1 d . . . . .
O3 O 0.1599(5) 0.54471(16) 0.7286(7) 0.0186(7) Uani 1 1 d . . . . .
O4 O 0.2738(4) 0.60379(14) 0.4843(6) 0.0159(13) Uani 1 1 d . . . . .
C1 C 0.3057(5) 0.62708(16) 0.4625(8) 0.0128(6) Uani 1 1 d . . . . .
O5 O 0.1309(3) 0.65241(13) 0.6128(7) 0.0142(12) Uani 1 1 d . . . . .
O6 O 0.3350(5) 0.54350(18) 0.7466(8) 0.030(2) Uani 1 1 d . . . . .
C2 C 0.3665(6) 0.5376(2) 0.6486(8) 0.0141(9) Uani 1 1 d . . . . .
O7 O 0.3431(5) 0.54795(17) 0.5525(8) 0.0217(18) Uani 1 1 d . . . . .
O8 O 0.2747(4) 0.65058(14) 0.4830(7) 0.0185(14) Uani 1 1 d . . . . .
C3 C 0.4213(5) 0.60096(18) 0.3794(8) 0.0128(6) Uani 1 1 d . . . . .
H3 H 0.397738 0.583924 0.402944 0.015 Uiso 1 1 calc R U . . .
O9 O -0.1684(4) 0.79395(15) 0.7665(6) 0.0138(14) Uani 1 1 d . . . . .
O10 O 0.1766(4) 0.71135(13) 0.5938(7) 0.0175(14) Uani 1 1 d . . . . .
C4 C 0.4221(5) 0.65198(19) 0.3749(8) 0.0128(6) Uani 1 1 d . . . . .
H4 H 0.399528 0.669393 0.395589 0.015 Uiso 1 1 calc R U . . .
O11 O 0.1626(5) 0.54703(17) 0.5327(7) 0.0186(7) Uani 1 1 d . . . . .
C5 C 0.5287(6) 0.62561(16) 0.2865(9) 0.0128(6) Uani 1 1 d . . . . .
C6 C 0.0636(6) 0.5184(2) 0.6273(10) 0.0186(7) Uani 1 1 d . . . . .
C7 C 0.4926(5) 0.65123(18) 0.3156(8) 0.0128(6) Uani 1 1 d . . . . .
H7 H 0.516942 0.668293 0.294224 0.015 Uiso 1 1 calc R U . . .
C8 C 0.1060(5) 0.62799(15) 0.5964(8) 0.0114(6) Uani 1 1 d . . . . .
C9 C 0.3845(6) 0.62669(16) 0.4039(9) 0.0128(6) Uani 1 1 d . . . . .
C10 C 0.1361(6) 0.7134(2) 0.6865(10) 0.0180(7) Uani 1 1 d . . . . .
C11 C 0.1327(6) 0.5380(2) 0.6294(10) 0.0186(7) Uani 1 1 d . . . . .
C12 C 0.0304(5) 0.50893(19) 0.7316(8) 0.0186(7) Uani 1 1 d . . . . .
H12 H 0.051074 0.515184 0.803727 0.022 Uiso 1 1 calc R U . . .
C13 C -0.1139(6) 0.62175(16) 0.4148(9) 0.0114(6) Uani 1 1 d . . . . .
C14 C 0.0290(6) 0.7409(2) 0.7876(10) 0.0180(7) Uani 1 1 d . . . . .
H14 H 0.050431 0.736137 0.861217 0.022 Uiso 1 1 calc R U . . .
C15 C 0.4930(5) 0.60043(18) 0.3201(8) 0.0128(6) Uani 1 1 d . . . . .
H15 H 0.517115 0.583062 0.302908 0.015 Uiso 1 1 calc R U . . .
C16 C 0.0291(6) 0.62541(15) 0.5308(9) 0.0114(6) Uani 1 1 d . . . . .
O12 O -0.1530(4) 0.79747(14) 0.5736(7) 0.0156(14) Uani 1 1 d . . . . .
C17 C -0.0618(6) 0.7691(2) 0.6803(10) 0.0180(7) Uani 1 1 d . . . . .
C18 C 0.0668(6) 0.7326(2) 0.6875(10) 0.0180(7) Uani 1 1 d . . . . .
N1 N 0.7438(6) 0.5523(2) 0.6705(17) 0.026(2) Uani 1 1 d . . . . .
C19 C 0.0477(5) 0.74668(18) 0.5830(8) 0.0180(7) Uani 1 1 d . . . . .
H19 H 0.078655 0.744050 0.515422 0.022 Uiso 1 1 calc R U . . .
C20 C 0.7423(7) 0.7286(3) 0.8259(17) 0.0199(9) Uani 0.75 1 d . . P . .
H20A H 0.795080 0.724955 0.853318 0.030 Uiso 0.75 1 calc R U P . .
H20B H 0.707812 0.731032 0.892976 0.030 Uiso 0.75 1 calc R U P . .
H20C H 0.741757 0.745547 0.778190 0.030 Uiso 0.75 1 calc R U P . .
C21 C -0.0387(5) 0.75595(18) 0.7834(9) 0.0180(7) Uani 1 1 d . . . . .
H21 H -0.070181 0.757401 0.851028 0.022 Uiso 1 1 calc R U . . .
C22 C -0.1324(6) 0.7881(2) 0.6730(10) 0.0180(7) Uani 1 1 d . . . . .
C23 C 0.0294(6) 0.5112(2) 0.5218(8) 0.0186(7) Uani 1 1 d . . . . .
H23 H 0.043623 0.520356 0.451674 0.022 Uiso 1 1 calc R U . . .
C24 C 0.6564(9) 0.5572(3) 0.6468(10) 0.0215(10) Uani 0.75 1 d . . P . .
H24A H 0.632906 0.538836 0.627719 0.026 Uiso 0.75 1 calc R U P . .
H24B H 0.632410 0.563648 0.720260 0.026 Uiso 0.75 1 calc R U P . .
C25 C -0.0084(5) 0.64996(17) 0.4917(8) 0.0114(6) Uani 1 1 d . . . . .
H25 H 0.014902 0.667712 0.504007 0.014 Uiso 1 1 calc R U . . .
C26 C 0.7507(7) 0.5298(3) 0.7637(17) 0.0215(10) Uani 0.75 1 d . . P . .
C27 C 0.4366(6) 0.5181(2) 0.6488(8) 0.0141(9) Uani 1 1 d . . . . .
O13 O -0.2228(4) 0.59567(12) 0.3407(6) 0.0100(11) Uani 1 1 d . . . . .
C28 C 0.4711(5) 0.51096(18) 0.5419(9) 0.0141(9) Uani 1 1 d . . . . .
H28 H 0.456825 0.520219 0.471837 0.017 Uiso 1 1 calc R U . . .
C29 C 0.6339(8) 0.5775(3) 0.5519(9) 0.0215(10) Uani 0.75 1 d . . P . .
H29A H 0.650675 0.596331 0.573538 0.032 Uiso 0.75 1 calc R U P . .
H29B H 0.577495 0.577246 0.541904 0.032 Uiso 0.75 1 calc R U P . .
H29C H 0.658822 0.571994 0.478650 0.032 Uiso 0.75 1 calc R U P . .
N2 N 0.7593(7) 0.6970(2) 0.6420(14) 0.026(2) Uani 1 1 d . . . . .
C30 C 0.7141(8) 0.7036(3) 0.7521(11) 0.0199(9) Uani 0.75 1 d . . P . .
H30A H 0.714661 0.686706 0.802178 0.024 Uiso 0.75 1 calc R U P . .
H30B H 0.659516 0.707071 0.729964 0.024 Uiso 0.75 1 calc R U P . .
C31 C 0.8591(8) 0.5786(3) 0.7600(10) 0.0215(10) Uani 0.75 1 d . . P . .
H31A H 0.865090 0.562975 0.814311 0.032 Uiso 0.75 1 calc R U P . .
H31B H 0.871633 0.596169 0.799951 0.032 Uiso 0.75 1 calc R U P . .
H31C H 0.894251 0.576084 0.693756 0.032 Uiso 0.75 1 calc R U P . .
C32 C -0.0019(5) 0.59877(17) 0.5047(8) 0.0114(6) Uani 1 1 d . . . . .
H32 H 0.024995 0.582245 0.526279 0.014 Uiso 1 1 calc R U . . .
C33 C -0.0172(5) 0.76462(18) 0.5790(9) 0.0180(7) Uani 1 1 d . . . . .
H33 H -0.030784 0.773649 0.508141 0.022 Uiso 1 1 calc R U . . .
C34 C -0.1932(5) 0.61974(16) 0.3552(8) 0.0114(6) Uani 1 1 d . . . . .
O14 O -0.2254(4) 0.64258(12) 0.3240(6) 0.0118(11) Uani 1 1 d . . . . .
C35 C 0.4685(5) 0.50915(17) 0.7567(8) 0.0141(9) Uani 1 1 d . . . . .
H35 H 0.447034 0.515536 0.828175 0.017 Uiso 1 1 calc R U . . .
C36 C -0.0806(5) 0.64802(17) 0.4342(8) 0.0114(6) Uani 1 1 d . . . . .
H36 H -0.106461 0.664468 0.408829 0.014 Uiso 1 1 calc R U . . .
C37 C 0.6455(7) 0.6713(2) 0.5374(10) 0.0199(9) Uani 0.75 1 d . . P . .
H37A H 0.610226 0.674795 0.602711 0.030 Uiso 0.75 1 calc R U P . .
H37B H 0.632809 0.653228 0.501674 0.030 Uiso 0.75 1 calc R U P . .
H37C H 0.639875 0.686154 0.479373 0.030 Uiso 0.75 1 calc R U P . .
O15 O 0.6354(4) 0.60183(15) 0.1982(7) 0.0216(15) Uani 1 1 d . . . . .
C38 C 0.7766(8) 0.5797(3) 0.7168(10) 0.0215(10) Uani 0.75 1 d . . P . .
H38A H 0.773436 0.593833 0.654075 0.026 Uiso 0.75 1 calc R U P . .
H38B H 0.743209 0.586152 0.781513 0.026 Uiso 0.75 1 calc R U P . .
C39 C -0.0739(5) 0.59718(18) 0.4457(8) 0.0114(6) Uani 1 1 d . . . . .
H39 H -0.095210 0.579447 0.426852 0.014 Uiso 1 1 calc R U . . .
C40 C 0.7290(7) 0.6707(2) 0.5819(10) 0.0199(9) Uani 0.75 1 d . . P . .
H40A H 0.733945 0.654894 0.637270 0.024 Uiso 0.75 1 calc R U P . .
H40B H 0.763374 0.666573 0.514940 0.024 Uiso 0.75 1 calc R U P . .
C41 C 0.6044(5) 0.62538(16) 0.2231(9) 0.0128(6) Uani 1 1 d . . . . .
O16 O 0.6343(4) 0.64871(16) 0.1956(7) 0.0203(15) Uani 1 1 d . . . . .
C42 C 0.7849(8) 0.5448(3) 0.5578(10) 0.0215(10) Uani 0.75 1 d . . P . .
H42A H 0.782306 0.561121 0.504898 0.026 Uiso 0.75 1 calc R U P . .
H42B H 0.840244 0.541373 0.575431 0.026 Uiso 0.75 1 calc R U P . .
C43 C 0.8458(8) 0.6937(3) 0.6661(11) 0.0199(9) Uani 0.75 1 d . . P . .
H43A H 0.872652 0.690229 0.591210 0.024 Uiso 0.75 1 calc R U P . .
H43B H 0.865840 0.711528 0.697886 0.024 Uiso 0.75 1 calc R U P . .
C44 C 0.8662(8) 0.6706(2) 0.7491(10) 0.0199(9) Uani 0.75 1 d . . P . .
H44A H 0.841198 0.674019 0.824426 0.030 Uiso 0.75 1 calc R U P . .
H44B H 0.922552 0.669984 0.759718 0.030 Uiso 0.75 1 calc R U P . .
H44C H 0.848304 0.652701 0.717496 0.030 Uiso 0.75 1 calc R U P . .
C45 C 0.7534(7) 0.7217(3) 0.5570(18) 0.0199(9) Uani 0.75 1 d . . P . .
C46 C 0.7535(7) 0.5198(3) 0.4944(16) 0.0215(10) Uani 0.75 1 d . . P . .
H46A H 0.753972 0.503530 0.546511 0.032 Uiso 0.75 1 calc R U P . .
H46B H 0.785755 0.515881 0.426066 0.032 Uiso 0.75 1 calc R U P . .
H46C H 0.700238 0.523551 0.469389 0.032 Uiso 0.75 1 calc R U P . .

loop_
_atom_site_aniso_label
_atom_site_aniso_U_11
_atom_site_aniso_U_22
_atom_site_aniso_U_33
_atom_site_aniso_U_23
_atom_site_aniso_U_13
_atom_site_aniso_U_12
Dy1 0.00510(18) 0.00510(18) 0.0052(3) -0.0004(3) 0.00037(11) -0.00016(14)
Dy2 0.00553(19) 0.0054(2) 0.0133(5) -0.0001(3) 0.00042(11) 0.00072(15)
O1 0.009(3) 0.004(3) 0.018(3) -0.003(2) -0.005(2) -0.0005(19)
O2 0.011(3) 0.015(3) 0.015(3) -0.001(2) 0.000(2) 0.006(2)
O3 0.0212(16) 0.0222(17) 0.0126(14) 0.0035(12) -0.0033(13) -0.0151(12)
O4 0.011(3) 0.020(3) 0.016(3) 0.006(2) 0.002(3) -0.003(2)
C1 0.0101(13) 0.0120(13) 0.0163(14) 0.0010(10) 0.0022(12) 0.0021(9)
O5 0.009(3) 0.014(3) 0.020(3) -0.002(2) -0.001(2) -0.003(2)
O6 0.036(4) 0.032(4) 0.023(4) 0.015(3) 0.012(3) 0.021(3)
C2 0.016(2) 0.0113(19) 0.015(2) 0.0010(12) 0.0012(13) 0.0071(15)
O7 0.023(4) 0.020(4) 0.023(4) 0.003(3) 0.002(3) 0.010(3)
O8 0.015(3) 0.021(3) 0.020(3) -0.013(3) 0.003(3) -0.001(3)
C3 0.0101(13) 0.0120(13) 0.0163(14) 0.0010(10) 0.0022(12) 0.0021(9)
O9 0.010(3) 0.020(3) 0.012(3) 0.008(2) 0.005(2) 0.006(2)
O10 0.017(3) 0.014(3) 0.021(3) 0.005(2) 0.008(3) 0.005(2)
C4 0.0101(13) 0.0120(13) 0.0163(14) 0.0010(10) 0.0022(12) 0.0021(9)
O11 0.0212(16) 0.0222(17) 0.0126(14) 0.0035(12) -0.0033(13) -0.0151(12)
C5 0.0101(13) 0.0120(13) 0.0163(14) 0.0010(10) 0.0022(12) 0.0021(9)
C6 0.0212(16) 0.0222(17) 0.0126(14) 0.0035(12) -0.0033(13) -0.0151(12)
C7 0.0101(13) 0.0120(13) 0.0163(14) 0.0010(10) 0.0022(12) 0.0021(9)
C8 0.0112(13) 0.0092(13) 0.0138(13) -0.0004(9) -0.0028(12) 0.0018(9)
C9 0.0101(13) 0.0120(13) 0.0163(14) 0.0010(10) 0.0022(12) 0.0021(9)
C10 0.0160(13) 0.0150(14) 0.0229(18) 0.0020(11) 0.0027(12) 0.0055(10)
C11 0.0212(16) 0.0222(17) 0.0126(14) 0.0035(12) -0.0033(13) -0.0151(12)
C12 0.0212(16) 0.0222(17) 0.0126(14) 0.0035(12) -0.0033(13) -0.0151(12)
C13 0.0112(13) 0.0092(13) 0.0138(13) -0.0004(9) -0.0028(12) 0.0018(9)
C14 0.0160(13) 0.0150(14) 0.0229(18) 0.0020(11) 0.0027(12) 0.0055(10)
C15 0.0101(13) 0.0120(13) 0.0163(14) 0.0010(10) 0.0022(12) 0.0021(9)
C16 0.0112(13) 0.0092(13) 0.0138(13) -0.0004(9) -0.0028(12) 0.0018(9)
O12 0.018(3) 0.011(3) 0.017(3) 0.005(2) 0.005(3) 0.008(2)
C17 0.0160(13) 0.0150(14) 0.0229(18) 0.0020(11) 0.0027(12) 0.0055(10)
C18 0.0160(13) 0.0150(14) 0.0229(18) 0.0020(11) 0.0027(12) 0.0055(10)
N1 0.033(5) 0.020(4) 0.024(5) -0.003(5) 0.004(4) -0.004(4)
C19 0.0160(13) 0.0150(14) 0.0229(18) 0.0020(11) 0.0027(12) 0.0055(10)
C20 0.027(2) 0.017(2) 0.0163(18) -0.0017(15) 0.0031(18) 0.0014(17)
C21 0.0160(13) 0.0150(14) 0.0229(18) 0.0020(11) 0.0027(12) 0.0055(10)
C22 0.0160(13) 0.0150(14) 0.0229(18) 0.0020(11) 0.0027(12) 0.0055(10)
C23 0.0212(16) 0.0222(17) 0.0126(14) 0.0035(12) -0.0033(13) -0.0151(12)
C24 0.033(3) 0.019(2) 0.0120(17) 0.0016(15) 0.0014(19) -0.001(2)
C25 0.0112(13) 0.0092(13) 0.0138(13) -0.0004(9) -0.0028(12) 0.0018(9)
C26 0.033(3) 0.019(2) 0.0120(17) 0.0016(15) 0.0014(19) -0.001(2)
C27 0.016(2) 0.0113(19) 0.015(2) 0.0010(12) 0.0012(13) 0.0071(15)
O13 0.008(2) 0.010(3) 0.012(3) -0.0029(19) 0.000(2) -0.006(2)
C28 0.016(2) 0.0113(19) 0.015(2) 0.0010(12) 0.0012(13) 0.0071(15)
C29 0.033(3) 0.019(2) 0.0120(17) 0.0016(15) 0.0014(19) -0.001(2)
N2 0.049(7) 0.014(4) 0.015(4) -0.003(4) -0.001(4) 0.004(4)
C30 0.027(2) 0.017(2) 0.0163(18) -0.0017(15) 0.0031(18) 0.0014(17)
C31 0.033(3) 0.019(2) 0.0120(17) 0.0016(15) 0.0014(19) -0.001(2)
C32 0.0112(13) 0.0092(13) 0.0138(13) -0.0004(9) -0.0028(12) 0.0018(9)
C33 0.0160(13) 0.0150(14) 0.0229(18) 0.0020(11) 0.0027(12) 0.0055(10)
C34 0.0112(13) 0.0092(13) 0.0138(13) -0.0004(9) -0.0028(12) 0.0018(9)
O14 0.011(2) 0.012(3) 0.012(2) 0.006(2) -0.001(2) 0.002(2)
C35 0.016(2) 0.0113(19) 0.015(2) 0.0010(12) 0.0012(13) 0.0071(15)
C36 0.0112(13) 0.0092(13) 0.0138(13) -0.0004(9) -0.0028(12) 0.0018(9)
C37 0.027(2) 0.017(2) 0.0163(18) -0.0017(15) 0.0031(18) 0.0014(17)
O15 0.017(3) 0.025(4) 0.023(3) -0.010(3) 0.002(3) 0.007(3)
C38 0.033(3) 0.019(2) 0.0120(17) 0.0016(15) 0.0014(19) -0.001(2)
C39 0.0112(13) 0.0092(13) 0.0138(13) -0.0004(9) -0.0028(12) 0.0018(9)
C40 0.027(2) 0.017(2) 0.0163(18) -0.0017(15) 0.0031(18) 0.0014(17)
C41 0.0101(13) 0.0120(13) 0.0163(14) 0.0010(10) 0.0022(12) 0.0021(9)
O16 0.009(3) 0.031(4) 0.021(3) 0.010(3) 0.002(3) -0.003(2)
C42 0.033(3) 0.019(2) 0.0120(17) 0.0016(15) 0.0014(19) -0.001(2)
C43 0.027(2) 0.017(2) 0.0163(18) -0.0017(15) 0.0031(18) 0.0014(17)
C44 0.027(2) 0.017(2) 0.0163(18) -0.0017(15) 0.0031(18) 0.0014(17)
C45 0.027(2) 0.017(2) 0.0163(18) -0.0017(15) 0.0031(18) 0.0014(17)
C46 0.033(3) 0.019(2) 0.0120(17) 0.0016(15) 0.0014(19) -0.001(2)

loop_
_atom_type_symbol
_atom_type_description
_atom_type_scat_dispersion_real
_atom_type_scat_dispersion_imag
_atom_type_scat_source
C C -0.0001 0.0005 'International Tables Vol C Tables 4.2.6.8 and 6.1.1.4'
H H 0.0000 0.0000 'International Tables Vol C Tables 4.2.6.8 and 6.1.1.4'
Dy Dy -0.6649 1.7675 'International Tables Vol C Tables 4.2.6.8 and 6.1.1.4'
N N 0.0005 0.0010 'International Tables Vol C Tables 4.2.6.8 and 6.1.1.4'
O O 0.0018 0.0019 'International Tables Vol C Tables 4.2.6.8 and 6.1.1.4'

loop_
_geom_angle_atom_site_label_1
_geom_angle_atom_site_label_2
_geom_angle_atom_site_label_3
_geom_angle
_geom_angle_site_symmetry_1
_geom_angle_site_symmetry_3
_geom_angle_publ_flag
O1 Dy1 C10 27.0(3) . . ?
O1 Dy1 C22 94.6(3) . 8_564 ?
O5 Dy1 O1 77.4(2) . . ?
O5 Dy1 O8 75.8(3) . . ?
O5 Dy1 O9 153.6(2) . 8_564 ?
O5 Dy1 O10 76.1(2) . . ?
O5 Dy1 C10 71.7(3) . . ?
O5 Dy1 O12 135.8(3) . 8_564 ?
O5 Dy1 C22 156.6(3) . 8_564 ?
O8 Dy1 O1 144.3(3) . . ?
O8 Dy1 O9 126.7(2) . 8_564 ?
O8 Dy1 O10 96.9(3) . . ?
O8 Dy1 C10 120.0(3) . . ?
O8 Dy1 O12 75.5(2) . 8_564 ?
O8 Dy1 C22 100.7(3) . 8_564 ?
O9 Dy1 O1 76.2(2) 8_564 . ?
O9 Dy1 C10 83.7(3) 8_564 . ?
O9 Dy1 O12 54.1(2) 8_564 8_564 ?
O9 Dy1 C22 27.1(3) 8_564 8_564 ?
O10 Dy1 O1 53.6(3) . . ?
O10 Dy1 O9 86.5(2) . 8_564 ?
O10 Dy1 C10 27.0(3) . . ?
O10 Dy1 O12 75.0(2) . 8_564 ?
O10 Dy1 C22 81.5(3) . 8_564 ?
O12 Dy1 O1 109.66(19) 8_564 . ?
O12 Dy1 C10 95.0(3) 8_564 . ?
O12 Dy1 C22 27.2(3) 8_564 8_564 ?
C22 Dy1 C10 91.1(3) 8_564 . ?
O14 Dy1 O1 79.1(2) 3 . ?
O14 Dy1 O5 78.9(2) 3 . ?
O14 Dy1 O8 117.8(2) 3 . ?
O14 Dy1 O9 98.3(2) 3 8_564 ?
O14 Dy1 O10 130.0(2) 3 . ?
O14 Dy1 C10 103.6(3) 3 . ?
O14 Dy1 O12 144.9(3) 3 8_564 ?
O14 Dy1 C22 121.7(3) 3 8_564 ?
O16 Dy1 O1 139.1(3) 3_655 . ?
O16 Dy1 O5 127.6(2) 3_655 . ?
O16 Dy1 O8 76.6(3) 3_655 . ?
O16 Dy1 O9 75.8(3) 3_655 8_564 ?
O16 Dy1 O10 151.0(2) 3_655 . ?
O16 Dy1 C10 159.1(3) 3_655 . ?
O16 Dy1 O12 76.1(2) 3_655 8_564 ?
O16 Dy1 C22 72.3(3) 3_655 8_564 ?
O16 Dy1 O14 76.0(2) 3_655 3 ?
O2 Dy2 O3 83.2(3) . . ?
O2 Dy2 O4 76.2(2) . . ?
O2 Dy2 O6 156.6(3) . . ?
O2 Dy2 C2 167.0(3) . . ?
O2 Dy2 O7 144.1(3) . . ?
O2 Dy2 O11 77.1(3) . . ?
O2 Dy2 C11 77.2(3) . . ?
O3 Dy2 O6 77.1(3) . . ?
O3 Dy2 C2 90.2(3) . . ?
O3 Dy2 O7 101.1(3) . . ?
O3 Dy2 O11 54.1(3) . . ?
O3 Dy2 C11 26.8(3) . . ?
O4 Dy2 O3 139.5(3) . . ?
O4 Dy2 O6 127.1(3) . . ?
O4 Dy2 C2 102.3(3) . . ?
O4 Dy2 O7 78.1(3) . . ?
O4 Dy2 O11 87.2(3) . . ?
O4 Dy2 C11 113.4(3) . . ?
O6 Dy2 C2 27.1(3) . . ?
O6 Dy2 O7 54.1(3) . . ?
O6 Dy2 O11 100.8(3) . . ?
O6 Dy2 C11 90.3(3) . . ?
C2 Dy2 C11 91.9(3) . . ?
O7 Dy2 C2 27.0(3) . . ?
O7 Dy2 O11 77.0(3) . . ?
O7 Dy2 C11 90.7(3) . . ?
O11 Dy2 C2 89.9(3) . . ?
O11 Dy2 C11 27.4(3) . . ?
O13 Dy2 O2 75.3(2) 3 . ?
O13 Dy2 O3 77.6(3) 3 . ?
O13 Dy2 O4 128.2(2) 3 . ?
O13 Dy2 O6 88.1(3) 3 . ?
O13 Dy2 C2 114.3(3) 3 . ?
O13 Dy2 O7 140.6(3) 3 . ?
O13 Dy2 O11 126.4(2) 3 . ?
O13 Dy2 C11 101.2(3) 3 . ?
O15 Dy2 O2 117.4(2) 3_655 . ?
O15 Dy2 O3 143.0(3) 3_655 . ?
O15 Dy2 O4 77.3(3) 3_655 . ?
O15 Dy2 O6 74.1(3) 3_655 . ?
O15 Dy2 C2 74.3(3) 3_655 . ?
O15 Dy2 O7 80.3(3) 3_655 . ?
O15 Dy2 O11 154.7(3) 3_655 . ?
O15 Dy2 C11 164.4(3) 3_655 . ?
O15 Dy2 O13 78.7(3) 3_655 3 ?
C10 O1 Dy1 90.5(6) . . ?
C8 O2 Dy2 149.9(6) . . ?
C11 O3 Dy2 95.4(6) . . ?
C1 O4 Dy2 134.2(6) . . ?
O4 C1 C9 117.7(8) . . ?
O8 C1 O4 124.1(9) . . ?
O8 C1 C9 118.2(8) . . ?
C8 O5 Dy1 135.0(6) . . ?
C2 O6 Dy2 91.6(6) . . ?
O6 C2 Dy2 61.3(5) . . ?
O6 C2 C27 118.0(8) . . ?
O7 C2 Dy2 61.6(5) . . ?
O7 C2 O6 122.7(9) . . ?
O7 C2 C27 119.3(8) . . ?
C27 C2 Dy2 173.2(7) . . ?
C2 O7 Dy2 91.4(6) . . ?
C1 O8 Dy1 128.2(6) . . ?
C9 C3 H3 119.8 . . ?
C15 C3 H3 119.8 . . ?
C15 C3 C9 120.4(8) . . ?
C22 O9 Dy1 91.9(6) . 8_464 ?
C10 O10 Dy1 93.3(6) . . ?
C7 C4 H4 120.2 . . ?
C7 C4 C9 119.6(8) . . ?
C9 C4 H4 120.2 . . ?
C11 O11 Dy2 87.8(6) . . ?
C7 C5 C41 120.3(7) . . ?
C15 C5 C7 119.0(9) . . ?
C15 C5 C41 120.6(7) . . ?
C12 C6 C11 120.5(9) . . ?
C23 C6 C11 120.0(9) . . ?
C23 C6 C12 119.4(8) . . ?
C4 C7 C5 121.4(8) . . ?
C4 C7 H7 119.3 . . ?
C5 C7 H7 119.3 . . ?
O2 C8 C16 117.8(7) . . ?
O5 C8 O2 125.8(9) . . ?
O5 C8 C16 116.4(7) . . ?
C3 C9 C1 120.1(8) . . ?
C4 C9 C1 120.4(7) . . ?
C4 C9 C3 119.4(9) . . ?
O1 C10 Dy1 62.5(5) . . ?
O1 C10 O10 120.8(9) . . ?
O1 C10 C18 120.0(10) . . ?
O10 C10 Dy1 59.7(5) . . ?
O10 C10 C18 119.1(9) . . ?
C18 C10 Dy1 171.2(7) . . ?
O3 C11 Dy2 57.9(5) . . ?
O3 C11 O11 122.2(8) . . ?
O3 C11 C6 117.4(9) . . ?
O11 C11 Dy2 64.7(5) . . ?
O11 C11 C6 120.4(9) . . ?
C6 C11 Dy2 172.4(8) . . ?
C6 C12 H12 119.3 . . ?
C12 C12 C6 121.4(5) 2_565 . ?
C12 C12 H12 119.3 2_565 . ?
C36 C13 C34 119.6(7) . . ?
C36 C13 C39 120.5(9) . . ?
C39 C13 C34 119.9(7) . . ?
C18 C14 H14 119.2 . . ?
C21 C14 H14 119.2 . . ?
C21 C14 C18 121.5(9) . . ?
C3 C15 H15 120.0 . . ?
C5 C15 C3 120.0(8) . . ?
C5 C15 H15 120.0 . . ?
C25 C16 C8 119.1(7) . . ?
C25 C16 C32 120.5(9) . . ?
C32 C16 C8 120.3(7) . . ?
C22 O12 Dy1 90.7(6) . 8_464 ?
C21 C17 C22 122.9(9) . . ?
C21 C17 C33 118.3(9) . . ?
C33 C17 C22 118.8(9) . . ?
C14 C18 C10 123.7(9) . . ?
C14 C18 C19 117.4(9) . . ?
C19 C18 C10 117.9(9) . . ?
C26 N1 C24 107.8(10) . . ?
C26 N1 C38 109.5(14) . . ?
C38 N1 C24 107.1(10) . . ?
C42 N1 C24 109.9(13) . . ?
C42 N1 C26 113.4(10) . . ?
C42 N1 C38 109.0(10) . . ?
C18 C19 H19 120.0 . . ?
C33 C19 C18 120.1(8) . . ?
C33 C19 H19 120.0 . . ?
H20A C20 H20B 109.5 . . ?
H20A C20 H20C 109.5 . . ?
H20B C20 H20C 109.5 . . ?
C30 C20 H20A 109.5 . . ?
C30 C20 H20B 109.5 . . ?
C30 C20 H20C 109.5 . . ?
C14 C21 C17 120.5(9) . . ?
C14 C21 H21 119.7 . . ?
C17 C21 H21 119.7 . . ?
O9 C22 Dy1 61.0(5) . 8_464 ?
O9 C22 O12 122.7(9) . . ?
O9 C22 C17 118.4(9) . . ?
O12 C22 Dy1 62.2(5) . 8_464 ?
O12 C22 C17 118.8(9) . . ?
C17 C22 Dy1 173.1(7) . 8_464 ?
C6 C23 C23 118.2(5) . 2_565 ?
C6 C23 H23 120.9 . . ?
C23 C23 H23 120.9 2_565 . ?
N1 C24 H24A 107.7 . . ?
N1 C24 H24B 107.7 . . ?
H24A C24 H24B 107.1 . . ?
C29 C24 N1 118.3(12) . . ?
C29 C24 H24A 107.7 . . ?
C29 C24 H24B 107.7 . . ?
C16 C25 H25 120.1 . . ?
C16 C25 C36 119.8(8) . . ?
C36 C25 H25 120.1 . . ?
C28 C27 C2 118.8(8) . . ?
C28 C27 C35 121.6(8) . . ?
C35 C27 C2 119.5(7) . . ?
C34 O13 Dy2 121.3(5) . 3_554 ?
C27 C28 C28 117.9(5) . 2_665 ?
C27 C28 H28 121.1 . . ?
C28 C28 H28 121.1 2_665 . ?
C24 C29 H29A 109.5 . . ?
C24 C29 H29B 109.5 . . ?
C24 C29 H29C 109.5 . . ?
H29A C29 H29B 109.5 . . ?
H29A C29 H29C 109.5 . . ?
H29B C29 H29C 109.5 . . ?
C30 N2 C40 111.8(10) . . ?
C30 N2 C43 111.9(12) . . ?
C30 N2 C45 109.7(10) . . ?
C40 N2 C45 108.9(13) . . ?
C43 N2 C40 109.2(9) . . ?
C43 N2 C45 105.0(10) . . ?
C20 C30 H30A 108.0 . . ?
C20 C30 H30B 108.0 . . ?
N2 C30 C20 117.0(11) . . ?
N2 C30 H30A 108.0 . . ?
N2 C30 H30B 108.0 . . ?
H30A C30 H30B 107.3 . . ?
H31A C31 H31B 109.5 . . ?
H31A C31 H31C 109.5 . . ?
H31B C31 H31C 109.5 . . ?
C38 C31 H31A 109.5 . . ?
C38 C31 H31B 109.5 . . ?
C38 C31 H31C 109.5 . . ?
C16 C32 H32 120.6 . . ?
C16 C32 C39 118.8(8) . . ?
C39 C32 H32 120.6 . . ?
C17 C33 C19 119.9(8) . . ?
C17 C33 H33 120.1 . . ?
C19 C33 H33 120.1 . . ?
O13 C34 C13 118.3(7) . . ?
O13 C34 O14 124.3(8) . . ?
O14 C34 C13 117.4(7) . . ?
C34 O14 Dy1 144.3(6) . 3_554 ?
C27 C35 H35 120.3 . . ?
C35 C35 C27 119.4(5) 2_665 . ?
C35 C35 H35 120.3 2_665 . ?
C13 C36 C25 119.7(8) . . ?
C13 C36 H36 120.1 . . ?
C25 C36 H36 120.1 . . ?
H37A C37 H37B 109.5 . . ?
H37A C37 H37C 109.5 . . ?
H37B C37 H37C 109.5 . . ?
C40 C37 H37A 109.5 . . ?
C40 C37 H37B 109.5 . . ?
C40 C37 H37C 109.5 . . ?
C41 O15 Dy2 145.7(7) . 3_654 ?
N1 C38 H38A 108.3 . . ?
N1 C38 H38B 108.3 . . ?
C31 C38 N1 115.9(10) . . ?
C31 C38 H38A 108.3 . . ?
C31 C38 H38B 108.3 . . ?
H38A C38 H38B 107.4 . . ?
C13 C39 C32 120.4(8) . . ?
C13 C39 H39 119.8 . . ?
C32 C39 H39 119.8 . . ?
N2 C40 C37 117.2(10) . . ?
N2 C40 H40A 108.0 . . ?
N2 C40 H40B 108.0 . . ?
C37 C40 H40A 108.0 . . ?
C37 C40 H40B 108.0 . . ?
H40A C40 H40B 107.2 . . ?
O15 C41 C5 118.7(8) . . ?
O16 C41 C5 118.0(7) . . ?
O16 C41 O15 123.3(9) . . ?
C41 O16 Dy1 143.9(6) . 3_654 ?
N1 C42 H42A 108.4 . . ?
N1 C42 H42B 108.4 . . ?
H42A C42 H42B 107.5 . . ?
C46 C42 N1 115.6(11) . . ?
C46 C42 H42A 108.4 . . ?
C46 C42 H42B 108.4 . . ?
N2 C43 H43A 108.5 . . ?
N2 C43 H43B 108.5 . . ?
H43A C43 H43B 107.5 . . ?
C44 C43 N2 114.9(11) . . ?
C44 C43 H43A 108.5 . . ?
C44 C43 H43B 108.5 . . ?
C43 C44 H44A 109.5 . . ?
C43 C44 H44B 109.5 . . ?
C43 C44 H44C 109.5 . . ?
H44A C44 H44B 109.5 . . ?
H44A C44 H44C 109.5 . . ?
H44B C44 H44C 109.5 . . ?
C42 C46 H46A 109.5 . . ?
C42 C46 H46B 109.5 . . ?
C42 C46 H46C 109.5 . . ?
H46A C46 H46B 109.5 . . ?
H46A C46 H46C 109.5 . . ?
H46B C46 H46C 109.5 . . ?

loop_
_geom_bond_atom_site_label_1
_geom_bond_atom_site_label_2
_geom_bond_distance
_geom_bond_site_symmetry_2
_geom_bond_publ_flag
Dy1 O1 2.491(7) . ?
Dy1 O5 2.338(6) . ?
Dy1 O8 2.378(7) . ?
Dy1 O9 2.446(7) 8_564 ?
Dy1 O10 2.426(7) . ?
Dy1 C10 2.807(10) . ?
Dy1 O12 2.471(7) 8_564 ?
Dy1 C22 2.795(10) 8_564 ?
Dy1 O14 2.322(6) 3 ?
Dy1 O16 2.306(7) 3_655 ?
Dy2 O2 2.335(6) . ?
Dy2 O3 2.394(7) . ?
Dy2 O4 2.338(7) . ?
Dy2 O6 2.464(8) . ?
Dy2 C2 2.808(9) . ?
Dy2 O7 2.470(8) . ?
Dy2 O11 2.548(8) . ?
Dy2 C11 2.815(9) . ?
Dy2 O13 2.334(7) 3 ?
Dy2 O15 2.328(7) 3_655 ?
O1 C10 1.272(13) . ?
O2 C8 1.274(10) . ?
O3 C11 1.273(13) . ?
O4 C1 1.268(10) . ?
C1 O8 1.267(10) . ?
C1 C9 1.517(13) . ?
O5 C8 1.259(9) . ?
O6 C2 1.281(12) . ?
C2 O7 1.275(12) . ?
C2 C27 1.528(13) . ?
C3 H3 0.9500 . ?
C3 C9 1.414(12) . ?
C3 C15 1.412(12) . ?
O9 C22 1.272(12) . ?
O10 C10 1.277(13) . ?
C4 H4 0.9500 . ?
C4 C7 1.395(11) . ?
C4 C9 1.413(12) . ?
O11 C11 1.299(13) . ?
C5 C7 1.414(11) . ?
C5 C15 1.407(12) . ?
C5 C41 1.497(13) . ?
C6 C11 1.517(12) . ?
C6 C12 1.401(14) . ?
C6 C23 1.390(14) . ?
C7 H7 0.9500 . ?
C8 C16 1.532(13) . ?
C10 C18 1.510(13) . ?
C12 C12 1.354(16) 2_565 ?
C12 H12 0.9500 . ?
C13 C34 1.533(13) . ?
C13 C36 1.400(11) . ?
C13 C39 1.409(11) . ?
C14 H14 0.9500 . ?
C14 C18 1.379(14) . ?
C14 C21 1.374(14) . ?
C15 H15 0.9500 . ?
C16 C25 1.414(11) . ?
C16 C32 1.414(11) . ?
O12 C22 1.276(12) . ?
C17 C21 1.397(14) . ?
C17 C22 1.523(14) . ?
C17 C33 1.412(13) . ?
C18 C19 1.413(13) . ?
N1 C24 1.551(19) . ?
N1 C26 1.52(2) . ?
N1 C38 1.524(17) . ?
N1 C42 1.52(2) . ?
C19 H19 0.9500 . ?
C19 C33 1.412(13) . ?
C20 H20A 0.9800 . ?
C20 H20B 0.9800 . ?
C20 H20C 0.9800 . ?
C20 C30 1.54(2) . ?
C21 H21 0.9500 . ?
C23 C23 1.473(17) 2_565 ?
C23 H23 0.9500 . ?
C24 H24A 0.9900 . ?
C24 H24B 0.9900 . ?
C24 C29 1.510(16) . ?
C25 H25 0.9500 . ?
C25 C36 1.414(12) . ?
C27 C28 1.406(12) . ?
C27 C35 1.421(12) . ?
O13 C34 1.271(10) . ?
C28 C28 1.449(17) 2_665 ?
C28 H28 0.9500 . ?
C29 H29A 0.9800 . ?
C29 H29B 0.9800 . ?
C29 H29C 0.9800 . ?
N2 C30 1.518(19) . ?
N2 C40 1.529(17) . ?
N2 C43 1.528(18) . ?
N2 C45 1.53(2) . ?
C30 H30A 0.9900 . ?
C30 H30B 0.9900 . ?
C31 H31A 0.9800 . ?
C31 H31B 0.9800 . ?
C31 H31C 0.9800 . ?
C31 C38 1.509(19) . ?
C32 H32 0.9500 . ?
C32 C39 1.416(12) . ?
C33 H33 0.9500 . ?
C34 O14 1.277(10) . ?
C35 C35 1.397(15) 2_665 ?
C35 H35 0.9500 . ?
C36 H36 0.9500 . ?
C37 H37A 0.9800 . ?
C37 H37B 0.9800 . ?
C37 H37C 0.9800 . ?
C37 C40 1.530(18) . ?
O15 C41 1.280(10) . ?
C38 H38A 0.9900 . ?
C38 H38B 0.9900 . ?
C39 H39 0.9500 . ?
C40 H40A 0.9900 . ?
C40 H40B 0.9900 . ?
C41 O16 1.269(10) . ?
C42 H42A 0.9900 . ?
C42 H42B 0.9900 . ?
C42 C46 1.50(2) . ?
C43 H43A 0.9900 . ?
C43 H43B 0.9900 . ?
C43 C44 1.501(17) . ?
C44 H44A 0.9800 . ?
C44 H44B 0.9800 . ?
C44 H44C 0.9800 . ?
C46 H46A 0.9800 . ?
C46 H46B 0.9800 . ?
C46 H46C 0.9800 . ?

loop_
_geom_torsion_atom_site_label_1
_geom_torsion_atom_site_label_2
_geom_torsion_atom_site_label_3
_geom_torsion_atom_site_label_4
_geom_torsion
_geom_torsion_site_symmetry_1
_geom_torsion_site_symmetry_2
_geom_torsion_site_symmetry_3
_geom_torsion_site_symmetry_4
_geom_torsion_publ_flag
Dy1 O1 C10 O10 -13.5(10) . . . . ?
Dy1 O1 C10 C18 170.4(8) . . . . ?
Dy1 O5 C8 O2 16.8(15) . . . . ?
Dy1 O5 C8 C16 -164.4(6) . . . . ?
Dy1 O9 C22 O12 -7.9(11) 8_464 . . . ?
Dy1 O9 C22 C17 172.2(8) 8_464 . . . ?
Dy1 O10 C10 O1 13.9(10) . . . . ?
Dy1 O10 C10 C18 -170.0(8) . . . . ?
Dy1 O12 C22 O9 7.8(11) 8_464 . . . ?
Dy1 O12 C22 C17 -172.2(8) 8_464 . . . ?
Dy2 O2 C8 O5 -44.4(17) . . . . ?
Dy2 O2 C8 C16 136.8(10) . . . . ?
Dy2 O3 C11 O11 7.5(12) . . . . ?
Dy2 O3 C11 C6 -173.2(8) . . . . ?
Dy2 O4 C1 O8 -74.2(13) . . . . ?
Dy2 O4 C1 C9 108.3(9) . . . . ?
Dy2 O6 C2 O7 -5.4(12) . . . . ?
Dy2 O6 C2 C27 172.3(8) . . . . ?
Dy2 O11 C11 O3 -7.0(11) . . . . ?
Dy2 O11 C11 C6 173.7(9) . . . . ?
Dy2 O13 C34 C13 -118.7(7) 3_554 . . . ?
Dy2 O13 C34 O14 61.7(11) 3_554 . . . ?
Dy2 O15 C41 C5 -156.8(9) 3_654 . . . ?
Dy2 O15 C41 O16 24.0(18) 3_654 . . . ?
O1 C10 C18 C14 10.3(15) . . . . ?
O1 C10 C18 C19 179.1(9) . . . . ?
O2 C8 C16 C25 179.7(8) . . . . ?
O2 C8 C16 C32 -3.4(13) . . . . ?
O4 C1 O8 Dy1 69.8(12) . . . . ?
O4 C1 C9 C3 -2.4(13) . . . . ?
O4 C1 C9 C4 178.5(9) . . . . ?
O5 C8 C16 C25 0.9(13) . . . . ?
O5 C8 C16 C32 177.7(8) . . . . ?
O6 C2 O7 Dy2 5.4(12) . . . . ?
O6 C2 C27 C28 178.8(10) . . . . ?
O6 C2 C27 C35 -5.1(15) . . . . ?
C2 C27 C28 C28 -170.0(10) . . . 2_665 ?
C2 C27 C35 C35 178.6(10) . . . 2_665 ?
O7 C2 C27 C28 -3.4(15) . . . . ?
O7 C2 C27 C35 172.6(10) . . . . ?
O8 C1 C9 C3 180.0(9) . . . . ?
O8 C1 C9 C4 0.8(13) . . . . ?
O10 C10 C18 C14 -165.9(10) . . . . ?
O10 C10 C18 C19 2.9(14) . . . . ?
C5 C41 O16 Dy1 148.6(8) . . . 3_654 ?
C7 C4 C9 C1 -176.6(9) . . . . ?
C7 C4 C9 C3 4.2(14) . . . . ?
C7 C5 C15 C3 1.5(14) . . . . ?
C7 C5 C41 O15 180.0(9) . . . . ?
C7 C5 C41 O16 -0.8(14) . . . . ?
C8 C16 C25 C36 -178.0(8) . . . . ?
C8 C16 C32 C39 178.9(8) . . . . ?
C9 C1 O8 Dy1 -112.7(8) . . . . ?
C9 C3 C15 C5 0.9(13) . . . . ?
C9 C4 C7 C5 -1.8(13) . . . . ?
C10 C18 C19 C33 179.1(8) . . . . ?
C11 C6 C12 C12 -178.8(11) . . . 2_565 ?
C11 C6 C23 C23 170.7(11) . . . 2_565 ?
C12 C6 C11 O3 1.7(15) . . . . ?
C12 C6 C11 O11 -179.0(10) . . . . ?
C12 C6 C23 C23 -13.5(18) . . . 2_565 ?
C13 C34 O14 Dy1 100.9(10) . . . 3_554 ?
C14 C18 C19 C33 -11.4(14) . . . . ?
C15 C3 C9 C1 177.1(8) . . . . ?
C15 C3 C9 C4 -3.8(14) . . . . ?
C15 C5 C7 C4 -1.1(14) . . . . ?
C15 C5 C41 O15 1.2(14) . . . . ?
C15 C5 C41 O16 -179.5(9) . . . . ?
C16 C25 C36 C13 -1.0(13) . . . . ?
C16 C32 C39 C13 -0.6(13) . . . . ?
C18 C14 C21 C17 -15.7(16) . . . . ?
C18 C19 C33 C17 1.7(13) . . . . ?
C21 C14 C18 C10 -172.7(9) . . . . ?
C21 C14 C18 C19 18.5(15) . . . . ?
C21 C17 C22 O9 5.6(15) . . . . ?
C21 C17 C22 O12 -174.4(10) . . . . ?
C21 C17 C33 C19 1.5(14) . . . . ?
C22 C17 C21 C14 -174.5(9) . . . . ?
C22 C17 C33 C19 -178.8(9) . . . . ?
C23 C6 C11 O3 177.5(11) . . . . ?
C23 C6 C11 O11 -3.2(16) . . . . ?
C23 C6 C12 C12 5.4(19) . . . 2_565 ?
C24 N1 C38 C31 172.7(10) . . . . ?
C24 N1 C42 C46 -56.9(14) . . . . ?
C25 C16 C32 C39 -4.3(14) . . . . ?
C26 N1 C24 C29 -176.5(12) . . . . ?
C26 N1 C38 C31 56.0(14) . . . . ?
C26 N1 C42 C46 63.8(16) . . . . ?
C27 C2 O7 Dy2 -172.3(8) . . . . ?
O13 C34 O14 Dy1 -79.5(13) . . . 3_554 ?
C28 C27 C35 C35 -5.5(17) . . . 2_665 ?
C30 N2 C40 C37 62.6(14) . . . . ?
C30 N2 C43 C44 60.6(13) . . . . ?
C32 C16 C25 C36 5.1(14) . . . . ?
C33 C17 C21 C14 5.2(15) . . . . ?
C33 C17 C22 O9 -174.1(10) . . . . ?
C33 C17 C22 O12 5.9(14) . . . . ?
C34 C13 C36 C25 178.4(8) . . . . ?
C34 C13 C39 C32 -177.6(8) . . . . ?
C35 C27 C28 C28 14.1(17) . . . 2_665 ?
C36 C13 C34 O13 -178.7(8) . . . . ?
C36 C13 C34 O14 1.0(12) . . . . ?
C36 C13 C39 C32 4.7(14) . . . . ?
O15 C41 O16 Dy1 -32.2(17) . . . 3_654 ?
C38 N1 C24 C29 65.8(16) . . . . ?
C38 N1 C42 C46 -174.0(12) . . . . ?
C39 C13 C34 O13 3.7(13) . . . . ?
C39 C13 C34 O14 -176.7(8) . . . . ?
C39 C13 C36 C25 -3.9(14) . . . . ?
C40 N2 C30 C20 176.0(11) . . . . ?
C40 N2 C43 C44 -63.8(14) . . . . ?
C41 C5 C7 C4 -179.8(9) . . . . ?
C41 C5 C15 C3 -179.7(9) . . . . ?
C42 N1 C24 C29 -52.5(14) . . . . ?
C42 N1 C38 C31 -68.5(15) . . . . ?
C43 N2 C30 C20 53.1(15) . . . . ?
C43 N2 C40 C37 -172.9(10) . . . . ?
C45 N2 C30 C20 -63.2(15) . . . . ?
C45 N2 C40 C37 -58.7(13) . . . . ?
C45 N2 C43 C44 179.6(11) . . . . ?
